data_7134289
loop_
_publ_author_name
'Li, Zhi-Wei'
'Huang, Anlian'
'Wang, Zhenguo'
'Gao, Rui'
'Lan, Bang'
'Chen, Guosheng'
'Ouyang, Gangfeng'

_publ_section_title
;
 Solvent-mediated subcomponent self-assembly of covalent metallacycles for
 hierarchical porous materials synthesis.
;
_journal_issue 25
_journal_name_full 'Chemical communications (Cambridge, England)'
_journal_page_first 4836
_journal_page_last 4839
_journal_paper_doi 10.1039/d5cc00688k
_journal_volume 61
_journal_year 2025
_chemical_formula_moiety 'C144 H124 Mn4 N28 O16'
_chemical_formula_sum 'C144 H124 Mn4 N28 O16'
_chemical_formula_weight 2722.46
_space_group_crystal_system triclinic
_space_group_IT_number 2
_space_group_name_Hall '-P 1'
_space_group_name_H-M_alt 'P -1'
_atom_sites_solution_hydrogens geom
_audit_creation_date 2023-12-20
_audit_creation_method
;
Olex2 1.5
(compiled 2023.03.06 svn.rbb2c1857 for OlexSys, GUI svn.r6748)
;
_audit_update_record
;
2025-01-07 deposited with the CCDC.	2025-02-27 downloaded from the CCDC.
;
_cell_angle_alpha 88.264(8)
_cell_angle_beta 88.730(8)
_cell_angle_gamma 78.204(9)
_cell_formula_units_Z 1
_cell_length_a 9.1397(10)
_cell_length_b 19.8181(19)
_cell_length_c 26.775(3)
_cell_measurement_reflns_used 2206
_cell_measurement_temperature 149.99(10)
_cell_measurement_theta_max 72.1010
_cell_measurement_theta_min 2.8200
_cell_volume 4744.6(9)
_computing_cell_refinement 'CrysAlisPro 1.171.40.84a (Rigaku OD, 2020)'
_computing_data_collection 'CrysAlisPro 1.171.40.84a (Rigaku OD, 2020)'
_computing_data_reduction 'CrysAlisPro 1.171.40.84a (Rigaku OD, 2020)'
_computing_molecular_graphics 'Olex2 1.5 (Dolomanov et al., 2009)'
_computing_publication_material 'Olex2 1.5 (Dolomanov et al., 2009)'
_computing_structure_refinement 'SHELXL 2018/3 (Sheldrick, 2015)'
_computing_structure_solution 'ShelXT (Sheldrick, 2015)'
_diffrn_ambient_temperature 150.15
_diffrn_detector_area_resol_mean 5.2913
_diffrn_detector_type AtlasS2
_diffrn_measured_fraction_theta_full 0.996
_diffrn_measured_fraction_theta_max 0.996
_diffrn_measurement_details
;
List of Runs (angles in degrees, time in seconds):

  # Type    Start    End  Width  t~exp~   \w     \q     \k     \f   Frames
#--------------------------------------------------------------------------
  1  \w    -74.00  24.00   1.00    9.00    --  -41.39  77.00-120.00   98
  2  \w    -66.00  26.00   1.00    9.00    --  -41.39  38.00 150.00   92
  3  \w   -116.00 -18.00   1.00    9.00    --  -41.39 -38.00 -30.00   98
  4  \w     32.00 110.00   1.00   30.00    --  105.29-125.00 120.00   78
  5  \w    137.00 174.00   1.00   30.00    --  105.29  77.00-180.00   37
  6  \w    104.00 178.00   1.00   30.00    --  105.29  77.00 120.00   74
  7  \w    107.00 142.00   1.00   30.00    --  105.29  77.00 -90.00   35
  8  \w    101.00 166.00   1.00   30.00    --  105.29 125.00 150.00   65
  9  \w     38.00 131.00   1.00   30.00    --  105.29 -61.00-180.00   93
 10  \w     33.00 119.00   1.00   30.00    --  105.29 -45.00  60.00   86
 11  \w     26.00 152.00   1.00   30.00    --  105.29 -15.00 120.00  126
 12  \w     28.00 108.00   1.00   30.00    --  105.29-106.00  -8.57   80
 13  \w     62.00 108.00   1.00   30.00    --  105.29-105.00 168.35   46
 14  \w     47.00  73.00   1.00   20.00    --   41.39-125.00-180.00   26
 15  \w     40.00  84.00   1.00   20.00    --   41.39-125.00  30.00   44
 16  \w     57.00  83.00   1.00   72.50    --  105.29 -61.00  60.00   26
 17  \w    109.00 134.00   1.00   72.50    --  105.29 -61.00  60.00   25
 18  \w     84.00 110.00   1.00   72.50    --  105.29  45.00  30.00   26
 19  \w    103.00 144.00   1.00   72.50    --  105.29  77.00 -90.00   41
 20  \w     77.00 103.00   1.00   72.50    --  105.29 -94.00-120.00   26
;
_diffrn_measurement_device 'four-circle diffractometer'
_diffrn_measurement_device_type 'SuperNova, Dual, Cu at home/near, AtlasS2'
_diffrn_measurement_method '\w scans'
_diffrn_radiation_type CuK\a
_diffrn_radiation_wavelength 1.54184
_diffrn_reflns_av_R_equivalents 0.1436
_diffrn_reflns_av_unetI/netI 0.2254
_diffrn_reflns_Laue_measured_fraction_full 0.996
_diffrn_reflns_Laue_measured_fraction_max 0.996
_diffrn_reflns_limit_h_max 9
_diffrn_reflns_limit_h_min -10
_diffrn_reflns_limit_k_max 22
_diffrn_reflns_limit_k_min -23
_diffrn_reflns_limit_l_max 29
_diffrn_reflns_limit_l_min -31
_diffrn_reflns_number 32312
_diffrn_reflns_point_group_measured_fraction_full 0.996
_diffrn_reflns_point_group_measured_fraction_max 0.996
_diffrn_reflns_theta_full 65.088
_diffrn_reflns_theta_max 65.088
_diffrn_reflns_theta_min 2.849
_exptl_absorpt_coefficient_mu 2.553
_exptl_absorpt_correction_T_max 1.00000
_exptl_absorpt_correction_T_min 0.62589
_exptl_absorpt_correction_type multi-scan
_exptl_absorpt_process_details
;
CrysAlisPro 1.171.40.84a (Rigaku Oxford Diffraction, 2020)
Empirical absorption correction using spherical harmonics,
implemented in SCALE3 ABSPACK scaling algorithm.
;
_exptl_crystal_colour yellow
_exptl_crystal_density_diffrn 0.953
_exptl_crystal_description block
_exptl_crystal_F_000 1412
_exptl_crystal_size_max 0.020
_exptl_crystal_size_mid 0.015
_exptl_crystal_size_min 0.010
_refine_diff_density_max 0.643
_refine_diff_density_min -0.445
_refine_diff_density_rms 0.069
_refine_ls_extinction_method none
_refine_ls_goodness_of_fit_ref 0.906
_refine_ls_hydrogen_treatment constr
_refine_ls_matrix_type full
_refine_ls_number_parameters 833
_refine_ls_number_reflns 16129
_refine_ls_number_restraints 84
_refine_ls_restrained_S_all 0.911
_refine_ls_R_factor_all 0.1742
_refine_ls_R_factor_gt 0.0897
_refine_ls_shift/su_max 0.000
_refine_ls_shift/su_mean 0.000
_refine_ls_structure_factor_coef Fsqd
_refine_ls_weighting_details 'w=1/[\s^2^(Fo^2^)+(0.0719P)^2^] where P=(Fo^2^+2Fc^2^)/3'
_refine_ls_weighting_scheme calc
_refine_ls_wR_factor_gt 0.2212
_refine_ls_wR_factor_ref 0.2821
_reflns_Friedel_coverage 0.000
_reflns_number_gt 5898
_reflns_number_total 16129
_reflns_threshold_expression 'I > 2\s(I)'
_cod_data_source_file d5cc00688k2.cif
_cod_data_source_block a22121302a0071
_cod_depositor_comments 'Adding full bibliography for 7134289.cif.'
_cod_database_code 7134289
_shelx_shelxl_version_number 2018/3
_shelx_space_group_comment
;
The symmetry employed for this shelxl refinement is uniquely defined
by the following loop, which should always be used as a source of
symmetry information in preference to the above space-group names.
They are only intended as comments.
;
_olex2_refinement_description
;
1. Uiso/Uaniso restraints and constraints
Uanis(C52) \\sim Ueq, Uanis(C58) \\sim Ueq, Uanis(C59) \\sim Ueq, Uanis(C60)
\\sim Ueq, Uanis(C62) \\sim Ueq, Uanis(C73) \\sim Ueq, Uanis(N6) \\sim Ueq,
Uanis(C57) \\sim Ueq, Uanis(C56) \\sim Ueq, Uanis(C55) \\sim Ueq, Uanis(C54)
\\sim Ueq, Uanis(C53) \\sim Ueq, Uanis(N7) \\sim Ueq, Uanis(C61) \\sim Ueq:
with sigma of 0.01 and sigma for terminal atoms of 0.02
2. Others
 Fixed Sof: H51C(0.5) H51D(0.5) H51A(0.5) H51B(0.5) C52(0.5) H52A(0.5)
 H52B(0.5) H52C(0.5) C73(0.5) H73A(0.5) H73B(0.5) H73C(0.5)
3.a Secondary CH2 refined with riding coordinates:
 C26(H26A,H26B), C51(H51C,H51D), C51(H51A,H51B)
3.b Aromatic/amide H refined with riding coordinates:
 C57(H57), C56(H56), C55(H55), C54(H54), C53(H53), C24(H24), C40(H40),
 C67(H67), C63(H63), C64(H64), C65(H65), C66(H66), C23(H23), C38(H38), C4(H4),
 C12(H12), C14(H14), C71(H71), C48(H48), C45(H45), C29(H29), C30(H30), C31(H31),
  C32(H32), C72(H72), C7(H7), C46(H46), C21(H21), C68(H68), C20(H20), C69(H69),
 C3(H3), C6(H6), C49(H49), C60(H60), C61(H61), C62(H62), C58(H58), C59(H59),
 C70(H70)
3.c Fitted hexagon refined as free rotating group:
 N7(C57,C56,C55,C54,C53), C67(N13,C63,C64,C65,C66), C29(C28,C30,C31,C33,C32),
 C60(C61,C62,N6,C58,C59)
3.d Idealised Me refined as rotating group:
 C43(H43A,H43B,H43C), C17(H17A,H17B,H17C), C10(H10A,H10B,H10C), C27(H27A,H27B,
 H27C), C36(H36A,H36B,H36C), C52(H52A,H52B,H52C), C73(H73A,H73B,H73C)
;
_smtbx_masks_void_probe_radius 1.2
_smtbx_masks_void_truncation_radius 1.2
_olex2_submission_special_instructions 'No special instructions were received'
_oxdiff_exptl_absorpt_empirical_details
;
Empirical correction (ABSPACK) includes:
- Absorption correction using spherical harmonics
- Frame scaling
;

loop_
_space_group_symop_operation_xyz
'x, y, z'
'-x, -y, -z'

loop_
_atom_site_label
_atom_site_type_symbol
_atom_site_fract_x
_atom_site_fract_y
_atom_site_fract_z
_atom_site_U_iso_or_equiv
_atom_site_adp_type
_atom_site_occupancy
_atom_site_site_symmetry_order
_atom_site_calc_flag
_atom_site_refinement_flags_posn
_atom_site_refinement_flags_adp
_atom_site_refinement_flags_occupancy
_atom_site_disorder_assembly
_atom_site_disorder_group
Mn1 Mn 0.35217(14) 0.76602(6) 0.82246(4) 0.0512(3) Uani 1 1 d . . . . .
Mn2 Mn 0.07199(13) 0.24150(6) 0.77187(4) 0.0480(3) Uani 1 1 d . . . . .
O8 O 0.7830(7) 1.1959(3) 0.5960(2) 0.0779(18) Uani 1 1 d . . . . .
O7 O 0.9116(6) 1.1018(3) 0.5587(2) 0.0655(14) Uani 1 1 d . . . . .
N3 N 0.4082(7) 0.8536(3) 0.7688(2) 0.0541(15) Uani 1 1 d . . . . .
O1 O 0.2911(6) 0.7556(3) 0.90257(18) 0.0606(13) Uani 1 1 d . . . . .
N11 N 0.0167(6) 0.1375(3) 0.7975(2) 0.0463(13) Uani 1 1 d . . . . .
O4 O 0.0140(5) 0.7534(2) 1.15002(17) 0.0524(12) Uani 1 1 d . . . . .
N14 N 0.0423(6) 0.8668(3) 1.1558(2) 0.0492(14) Uani 1 1 d . . . . .
O2 O 0.3067(7) 0.6621(3) 0.81389(19) 0.0672(15) Uani 1 1 d . . . . .
O3 O 0.1069(6) 0.3465(2) 0.78138(18) 0.0578(13) Uani 1 1 d . . . . .
N9 N 0.1650(7) 0.2815(3) 0.6997(2) 0.0509(14) Uani 1 1 d . . . . .
N10 N 0.1137(7) 0.1605(3) 0.7081(2) 0.0494(14) Uani 1 1 d . . . . .
N2 N 0.3459(7) 0.8664(3) 0.8633(2) 0.0551(16) Uani 1 1 d . . . . .
C42 C 0.0282(8) 0.0855(4) 0.7688(2) 0.0467(16) Uani 1 1 d . . . . .
N7 N 0.1059(5) 0.8097(3) 0.8045(2) 0.0686(18) Uani 1 1 d G U . . .
C57 C 0.0497(8) 0.7957(4) 0.7589(2) 0.137(5) Uani 1 1 d G U . . .
H57 H 0.114830 0.771588 0.734356 0.165 Uiso 1 1 calc R U . . .
C56 C -0.1018(8) 0.8171(5) 0.7494(2) 0.162(6) Uani 1 1 d G U . . .
H56 H -0.140266 0.807603 0.718302 0.195 Uiso 1 1 calc R U . . .
C55 C -0.1972(5) 0.8525(4) 0.7854(3) 0.124(4) Uani 1 1 d G U . . .
H55 H -0.300733 0.867108 0.778877 0.149 Uiso 1 1 calc R U . . .
C54 C -0.1410(6) 0.8664(4) 0.8309(3) 0.098(3) Uani 1 1 d G U . . .
H54 H -0.206106 0.890598 0.855507 0.118 Uiso 1 1 calc R U . . .
C53 C 0.0106(6) 0.8450(3) 0.84045(19) 0.091(3) Uani 1 1 d G U . . .
H53 H 0.048990 0.854584 0.871562 0.109 Uiso 1 1 calc R U . . .
C19 C 0.6027(8) 0.9962(3) 0.6813(3) 0.0490(17) Uani 1 1 d . . . . .
C13 C 0.5297(8) 0.9479(4) 0.7111(3) 0.0517(17) Uani 1 1 d . . . . .
N12 N -0.1611(6) 0.2869(3) 0.7429(2) 0.0529(15) Uani 1 1 d . . . . .
N1 N 0.3019(7) 0.8698(3) 0.9127(2) 0.0624(17) Uani 1 1 d . . . . .
O5 O 0.5556(8) -0.1638(3) 0.4797(2) 0.087(2) Uani 1 1 d . . . . .
N8 N 0.1905(7) 0.3486(3) 0.6984(2) 0.0572(16) Uani 1 1 d . . . . .
C24 C 0.7197(8) 0.9705(4) 0.6472(3) 0.060(2) Uani 1 1 d . . . . .
H24 H 0.751163 0.922116 0.643918 0.072 Uiso 1 1 calc R U . . .
C40 C 0.1429(8) 0.0431(4) 0.6861(3) 0.0504(17) Uani 1 1 d . . . . .
H40 H 0.127164 -0.002029 0.693726 0.060 Uiso 1 1 calc R U . . .
C39 C 0.2140(7) 0.0556(3) 0.6411(3) 0.0477(17) Uani 1 1 d . . . . .
C67 C 0.4368(6) 0.2077(3) 0.76847(15) 0.070(2) Uani 1 1 d G . . . .
H67 H 0.421758 0.232756 0.737567 0.084 Uiso 1 1 calc R U . . .
N13 N 0.3148(4) 0.1999(2) 0.79838(17) 0.0516(14) Uani 1 1 d G . . . .
C63 C 0.3369(5) 0.1633(3) 0.84360(18) 0.078(3) Uani 1 1 d G . . . .
H63 H 0.253482 0.157969 0.864043 0.093 Uiso 1 1 calc R U . . .
C64 C 0.4810(6) 0.1343(3) 0.85889(19) 0.083(3) Uani 1 1 d G . . . .
H64 H 0.496074 0.109267 0.889795 0.100 Uiso 1 1 calc R U . . .
C65 C 0.6030(5) 0.1421(3) 0.8290(2) 0.067(2) Uani 1 1 d G . . . .
H65 H 0.701510 0.122308 0.839434 0.081 Uiso 1 1 calc R U . . .
C66 C 0.5810(5) 0.1788(3) 0.7838(2) 0.076(3) Uani 1 1 d G . . . .
H66 H 0.664354 0.184053 0.763320 0.091 Uiso 1 1 calc R U . . .
N5 N 0.3695(8) 0.6683(3) 0.7289(2) 0.0599(17) Uani 1 1 d . . . . .
C41 C 0.0947(8) 0.0948(4) 0.7199(3) 0.0497(17) Uani 1 1 d . . . . .
N4 N 0.3965(8) 0.7316(3) 0.7412(2) 0.0588(16) Uani 1 1 d . . . . .
C23 C 0.7885(9) 1.0140(4) 0.6190(3) 0.0582(19) Uani 1 1 d . . . . .
H23 H 0.867026 0.996179 0.596145 0.070 Uiso 1 1 calc R U . . .
C38 C 0.2343(8) 0.1221(4) 0.6297(3) 0.0517(17) Uani 1 1 d . . . . .
H38 H 0.281065 0.132671 0.599218 0.062 Uiso 1 1 calc R U . . .
C11 C 0.4113(8) 0.9139(3) 0.7876(2) 0.0471(17) Uani 1 1 d . . . . .
C4 C 0.2344(9) 0.8626(4) 1.0142(3) 0.062(2) Uani 1 1 d . . . . .
H4 H 0.280707 0.899117 1.002731 0.074 Uiso 1 1 calc R U . . .
C50 C 0.4601(11) -0.1678(4) 0.5116(3) 0.066(2) Uani 1 1 d . . . . .
C12 C 0.4684(8) 0.9640(4) 0.7587(3) 0.0538(18) Uani 1 1 d . . . . .
H12 H 0.465035 1.008405 0.771548 0.065 Uiso 1 1 calc R U . . .
C15 C 0.4578(8) 0.8377(4) 0.7217(3) 0.0547(19) Uani 1 1 d . . . . .
C26 C 0.9872(10) 1.1431(4) 0.5263(3) 0.068(2) Uani 1 1 d . . . . .
H26A H 1.042132 1.170450 0.546566 0.082 Uiso 1 1 calc R U . . .
H26B H 0.913138 1.175597 0.506152 0.082 Uiso 1 1 calc R U . . .
C14 C 0.5176(8) 0.8844(3) 0.6922(3) 0.0508(17) Uani 1 1 d . . . . .
H14 H 0.550538 0.873091 0.659029 0.061 Uiso 1 1 calc R U . . .
C9 C 0.3580(9) 0.9240(4) 0.8394(3) 0.0542(19) Uani 1 1 d . . . . .
C37 C 0.1822(8) 0.1738(4) 0.6655(3) 0.0505(17) Uani 1 1 d . . . . .
C43 C -0.0174(9) 0.0191(4) 0.7812(3) 0.066(2) Uani 1 1 d . . . . .
H43A H -0.091226 0.011458 0.757147 0.099 Uiso 1 1 calc R U . . .
H43B H -0.061364 0.020703 0.814967 0.099 Uiso 1 1 calc R U . . .
H43C H 0.070429 -0.018661 0.779702 0.099 Uiso 1 1 calc R U . . .
C71 C -0.3361(9) 0.3097(5) 0.6768(4) 0.075(3) Uani 1 1 d . . . . .
H71 H -0.359607 0.302725 0.643174 0.090 Uiso 1 1 calc R U . . .
C17 C 0.4881(12) 0.7447(4) 0.6529(3) 0.087(3) Uani 1 1 d . . . . .
H17A H 0.449109 0.703222 0.646960 0.131 Uiso 1 1 calc R U . . .
H17B H 0.597244 0.734278 0.649036 0.131 Uiso 1 1 calc R U . . .
H17C H 0.445333 0.781243 0.628832 0.131 Uiso 1 1 calc R U . . .
C10 C 0.3159(10) 0.9928(4) 0.8616(3) 0.072(2) Uani 1 1 d . . . . .
H10A H 0.406138 1.007683 0.871982 0.108 Uiso 1 1 calc R U . . .
H10B H 0.250017 0.990410 0.890662 0.108 Uiso 1 1 calc R U . . .
H10C H 0.263559 1.025876 0.836725 0.108 Uiso 1 1 calc R U . . .
C16 C 0.4465(10) 0.7684(4) 0.7048(3) 0.061(2) Uani 1 1 d . . . . .
C48 C 0.2656(8) -0.1120(4) 0.5740(3) 0.0557(19) Uani 1 1 d . . . . .
H48 H 0.218791 -0.150446 0.572278 0.067 Uiso 1 1 calc R U . . .
C34 C 0.1607(8) 0.3749(4) 0.7434(3) 0.0491(17) Uani 1 1 d . . . . .
C45 C 0.4002(9) -0.0006(3) 0.5784(3) 0.0546(19) Uani 1 1 d . . . . .
H45 H 0.449734 0.036962 0.580644 0.066 Uiso 1 1 calc R U . . .
C44 C 0.2728(8) -0.0012(4) 0.6067(2) 0.0464(16) Uani 1 1 d . . . . .
C29 C 0.2744(6) 0.5455(2) 0.71450(14) 0.067(2) Uani 1 1 d G . . . .
H29 H 0.302559 0.570693 0.686389 0.081 Uiso 1 1 calc R U . . .
C28 C 0.2746(6) 0.57152(18) 0.76213(17) 0.060(2) Uani 1 1 d G . . . .
C30 C 0.2335(6) 0.5347(2) 0.80326(13) 0.0550(18) Uani 1 1 d G . . . .
H30 H 0.233641 0.552468 0.835808 0.066 Uiso 1 1 calc R U . . .
C31 C 0.1921(6) 0.4719(2) 0.79676(13) 0.0529(18) Uani 1 1 d G . . . .
H31 H 0.164021 0.446695 0.824871 0.063 Uiso 1 1 calc R U . . .
C33 C 0.1919(6) 0.44586(17) 0.74913(16) 0.0528(18) Uani 1 1 d G . . . .
C32 C 0.2331(6) 0.4827(2) 0.70800(12) 0.061(2) Uani 1 1 d G . . . .
H32 H 0.232937 0.464919 0.675451 0.074 Uiso 1 1 calc R U . . .
C72 C -0.2053(9) 0.2769(4) 0.6960(3) 0.062(2) Uani 1 1 d . . . . .
H72 H -0.140209 0.244904 0.675754 0.075 Uiso 1 1 calc R U . . .
C7 C 0.1025(9) 0.7553(4) 1.0477(3) 0.063(2) Uani 1 1 d . . . . .
H7 H 0.057212 0.718492 1.059255 0.075 Uiso 1 1 calc R U . . .
C35 C 0.2024(8) 0.2461(4) 0.6603(3) 0.0517(18) Uani 1 1 d . . . . .
C46 C 0.4575(10) -0.0544(4) 0.5466(3) 0.061(2) Uani 1 1 d . . . . .
H46 H 0.542656 -0.052375 0.526010 0.073 Uiso 1 1 calc R U . . .
C8 C 0.2777(9) 0.8084(4) 0.9274(3) 0.0561(19) Uani 1 1 d . . . . .
C21 C 0.6319(9) 1.1119(4) 0.6569(3) 0.064(2) Uani 1 1 d . . . . .
H21 H 0.602827 1.160413 0.660086 0.077 Uiso 1 1 calc R U . . .
C68 C -0.2616(11) 0.3307(5) 0.7715(4) 0.082(3) Uani 1 1 d . . . . .
H68 H -0.235563 0.337991 0.804767 0.098 Uiso 1 1 calc R U . . .
C18 C 0.3172(10) 0.6394(4) 0.7706(3) 0.062(2) Uani 1 1 d . . . . .
C20 C 0.5608(9) 1.0664(4) 0.6867(3) 0.0561(19) Uani 1 1 d . . . . .
H20 H 0.484537 1.084578 0.710153 0.067 Uiso 1 1 calc R U . . .
C69 C -0.3987(10) 0.3648(5) 0.7545(4) 0.085(3) Uani 1 1 d . . . . .
H69 H -0.464775 0.395095 0.775704 0.102 Uiso 1 1 calc R U . . .
C27 C 1.0935(10) 1.0980(5) 0.4927(3) 0.082(3) Uani 1 1 d . . . . .
H27A H 1.039281 1.069890 0.473550 0.123 Uiso 1 1 calc R U . . .
H27B H 1.170088 1.067825 0.512670 0.123 Uiso 1 1 calc R U . . .
H27C H 1.141313 1.126605 0.469630 0.123 Uiso 1 1 calc R U . . .
C3 C 0.1804(9) 0.8617(4) 1.0616(3) 0.062(2) Uani 1 1 d . . . . .
H3 H 0.188362 0.898492 1.082622 0.074 Uiso 1 1 calc R U . . .
C6 C 0.1541(9) 0.7549(4) 1.0004(3) 0.059(2) Uani 1 1 d . . . . .
H6 H 0.144978 0.717944 0.979668 0.071 Uiso 1 1 calc R U . . .
C36 C 0.2668(10) 0.2712(4) 0.6122(3) 0.070(2) Uani 1 1 d . . . . .
H36A H 0.360908 0.239799 0.603657 0.105 Uiso 1 1 calc R U . . .
H36B H 0.285418 0.317609 0.616611 0.105 Uiso 1 1 calc R U . . .
H36C H 0.195608 0.272456 0.585143 0.105 Uiso 1 1 calc R U . . .
C49 C 0.2072(8) -0.0599(4) 0.6050(3) 0.0540(18) Uani 1 1 d . . . . .
H49 H 0.122512 -0.062831 0.625478 0.065 Uiso 1 1 calc R U . . .
C5 C 0.2215(9) 0.8079(4) 0.9809(3) 0.0567(19) Uani 1 1 d . . . . .
C25 C 0.8114(9) 1.1352(4) 0.5923(3) 0.059(2) Uani 1 1 d . . . . .
C60 C 0.9004(6) 0.6768(4) 0.8663(4) 0.141(5) Uani 1 1 d G U . . .
H60 H 1.001863 0.660409 0.875079 0.169 Uiso 1 1 calc R U . . .
C61 C 0.8521(7) 0.6644(4) 0.8192(3) 0.139(5) Uani 1 1 d G U . . .
H61 H 0.920529 0.639407 0.795853 0.166 Uiso 1 1 calc R U . . .
C62 C 0.7037(8) 0.6884(4) 0.8064(2) 0.119(4) Uani 1 1 d G U . . .
H62 H 0.670666 0.679871 0.774217 0.143 Uiso 1 1 calc R U . . .
N6 N 0.6036(5) 0.7249(3) 0.8406(2) 0.0730(19) Uani 1 1 d G U . . .
C58 C 0.6519(8) 0.7374(4) 0.8877(2) 0.119(4) Uani 1 1 d G U . . .
H58 H 0.583466 0.762340 0.911034 0.143 Uiso 1 1 calc R U . . .
C59 C 0.8003(9) 0.7133(5) 0.9005(3) 0.133(5) Uani 1 1 d G U . . .
H59 H 0.833329 0.721876 0.932671 0.160 Uiso 1 1 calc R U . . .
C22 C 0.7413(9) 1.0845(4) 0.6243(3) 0.0577(19) Uani 1 1 d . . . . .
O6 O 0.4024(7) -0.2244(3) 0.5204(2) 0.0753(17) Uani 1 1 d . . . . .
C2 C 0.1125(8) 0.8082(4) 1.0811(3) 0.0519(18) Uani 1 1 d . . . . .
C70 C -0.4385(10) 0.3547(5) 0.7072(4) 0.079(3) Uani 1 1 d . . . . .
H70 H -0.532925 0.377340 0.694759 0.095 Uiso 1 1 calc R U . . .
C47 C 0.3903(9) -0.1103(4) 0.5451(3) 0.0556(19) Uani 1 1 d . . . . .
C51 C 0.4616(13) -0.2836(4) 0.4900(4) 0.088(3) Uani 1 1 d . . . . .
H51C H 0.381675 -0.309167 0.483859 0.106 Uiso 0.5 1 calc R U P A 2
H51D H 0.496388 -0.267621 0.457252 0.106 Uiso 0.5 1 calc R U P A 2
H51A H 0.448051 -0.269381 0.454321 0.106 Uiso 0.5 1 calc R U P B 1
H51B H 0.570361 -0.297732 0.495682 0.106 Uiso 0.5 1 calc R U P B 1
C1 C 0.0515(8) 0.8087(3) 1.1311(3) 0.0463(16) Uani 1 1 d . . . . .
C52 C 0.575(3) -0.3251(15) 0.5127(10) 0.130(9) Uani 0.5 1 d . U P C 2
H52A H 0.663699 -0.304659 0.510311 0.195 Uiso 0.5 1 calc R U P C 2
H52B H 0.595685 -0.369941 0.496674 0.195 Uiso 0.5 1 calc R U P C 2
H52C H 0.548255 -0.331400 0.547992 0.195 Uiso 0.5 1 calc R U P C 2
C73 C 0.399(4) -0.3379(16) 0.4989(13) 0.165(12) Uani 0.5 1 d . U P C 1
H73A H 0.358004 -0.336379 0.533162 0.247 Uiso 0.5 1 calc R U P C 1
H73B H 0.474007 -0.380443 0.494948 0.247 Uiso 0.5 1 calc R U P C 1
H73C H 0.317825 -0.336880 0.475320 0.247 Uiso 0.5 1 calc R U P C 1

loop_
_atom_site_aniso_label
_atom_site_aniso_U_11
_atom_site_aniso_U_22
_atom_site_aniso_U_33
_atom_site_aniso_U_23
_atom_site_aniso_U_13
_atom_site_aniso_U_12
Mn1 0.0657(8) 0.0455(6) 0.0467(7) -0.0149(5) 0.0079(5) -0.0202(5)
Mn2 0.0584(7) 0.0446(6) 0.0440(6) -0.0169(5) 0.0106(5) -0.0166(5)
O8 0.119(5) 0.046(3) 0.075(4) -0.016(3) 0.034(3) -0.033(3)
O7 0.076(4) 0.072(4) 0.055(3) -0.009(3) 0.017(3) -0.031(3)
N3 0.082(4) 0.045(3) 0.042(3) -0.010(3) -0.001(3) -0.027(3)
O1 0.086(4) 0.055(3) 0.046(3) -0.017(2) 0.017(2) -0.025(3)
N11 0.062(4) 0.041(3) 0.040(3) -0.011(2) 0.010(3) -0.021(3)
O4 0.066(3) 0.054(3) 0.043(3) -0.021(2) 0.017(2) -0.026(2)
N14 0.054(3) 0.052(3) 0.046(3) -0.019(3) 0.008(3) -0.018(3)
O2 0.109(4) 0.052(3) 0.051(3) -0.023(2) 0.018(3) -0.040(3)
O3 0.081(4) 0.043(3) 0.053(3) -0.021(2) 0.019(3) -0.022(3)
N9 0.062(4) 0.041(3) 0.054(4) -0.013(3) 0.006(3) -0.018(3)
N10 0.063(4) 0.048(3) 0.038(3) -0.021(2) 0.012(3) -0.011(3)
N2 0.069(4) 0.046(4) 0.055(4) -0.021(3) 0.016(3) -0.022(3)
C42 0.053(4) 0.051(4) 0.039(4) -0.007(3) 0.013(3) -0.020(3)
N7 0.069(4) 0.071(4) 0.069(4) -0.017(3) 0.007(3) -0.019(3)
C57 0.108(7) 0.159(9) 0.137(8) -0.017(7) -0.031(7) -0.004(7)
C56 0.129(8) 0.189(10) 0.156(9) -0.020(8) -0.045(7) 0.002(7)
C55 0.097(7) 0.142(8) 0.125(8) -0.003(7) -0.023(6) -0.005(6)
C54 0.067(5) 0.114(7) 0.106(7) -0.003(6) -0.004(5) -0.002(5)
C53 0.082(6) 0.104(6) 0.085(6) -0.013(5) 0.002(5) -0.015(5)
C19 0.065(5) 0.037(4) 0.050(4) -0.007(3) 0.002(3) -0.020(3)
C13 0.060(4) 0.053(4) 0.049(4) -0.008(3) 0.009(3) -0.025(4)
N12 0.048(3) 0.042(3) 0.064(4) -0.012(3) 0.013(3) 0.001(3)
N1 0.081(5) 0.068(4) 0.043(4) -0.024(3) 0.015(3) -0.026(4)
O5 0.122(5) 0.068(4) 0.075(4) -0.044(3) 0.053(4) -0.030(4)
N8 0.084(4) 0.039(3) 0.052(4) -0.016(3) 0.008(3) -0.020(3)
C24 0.059(5) 0.059(5) 0.064(5) -0.019(4) 0.023(4) -0.014(4)
C40 0.055(4) 0.052(4) 0.044(4) -0.015(3) 0.005(3) -0.012(3)
C39 0.040(4) 0.043(4) 0.058(4) -0.015(3) 0.000(3) -0.001(3)
C67 0.070(6) 0.088(6) 0.058(5) -0.024(4) 0.014(4) -0.031(5)
N13 0.057(4) 0.056(4) 0.047(3) -0.009(3) 0.006(3) -0.023(3)
C63 0.063(6) 0.077(6) 0.098(7) -0.006(5) 0.001(5) -0.025(5)
C64 0.079(6) 0.061(6) 0.117(8) -0.001(5) -0.008(6) -0.030(5)
C65 0.047(5) 0.065(5) 0.091(7) -0.020(5) -0.016(4) -0.013(4)
C66 0.065(6) 0.094(7) 0.073(6) -0.026(5) 0.008(4) -0.021(5)
N5 0.091(5) 0.045(3) 0.051(4) -0.017(3) 0.015(3) -0.031(3)
C41 0.046(4) 0.045(4) 0.059(4) -0.016(3) 0.001(3) -0.008(3)
N4 0.084(5) 0.046(3) 0.051(4) -0.016(3) 0.015(3) -0.025(3)
C23 0.066(5) 0.051(4) 0.061(5) -0.006(3) 0.009(4) -0.022(4)
C38 0.058(4) 0.048(4) 0.049(4) -0.014(3) 0.002(3) -0.010(3)
C11 0.063(4) 0.041(4) 0.043(4) -0.022(3) 0.012(3) -0.022(3)
C4 0.081(6) 0.056(5) 0.054(5) -0.019(4) 0.017(4) -0.026(4)
C50 0.104(7) 0.051(5) 0.043(4) -0.022(4) 0.002(4) -0.012(4)
C12 0.064(5) 0.046(4) 0.054(4) -0.012(3) -0.003(3) -0.013(3)
C15 0.067(5) 0.040(4) 0.061(5) -0.020(3) 0.000(4) -0.018(3)
C26 0.080(6) 0.076(6) 0.058(5) 0.001(4) 0.007(4) -0.039(5)
C14 0.071(5) 0.041(4) 0.049(4) -0.007(3) 0.007(3) -0.031(4)
C9 0.076(5) 0.050(4) 0.043(4) -0.020(3) 0.013(3) -0.028(4)
C37 0.065(5) 0.042(4) 0.048(4) -0.011(3) -0.001(3) -0.018(3)
C43 0.083(6) 0.062(5) 0.061(5) -0.015(4) 0.023(4) -0.036(4)
C71 0.060(5) 0.091(7) 0.077(6) -0.014(5) -0.005(5) -0.019(5)
C17 0.156(10) 0.059(5) 0.058(5) -0.018(4) 0.029(5) -0.047(6)
C10 0.109(7) 0.056(5) 0.052(5) -0.018(4) 0.015(4) -0.016(5)
C16 0.095(6) 0.042(4) 0.050(5) -0.012(3) 0.013(4) -0.027(4)
C48 0.065(5) 0.047(4) 0.055(4) -0.018(3) 0.015(4) -0.009(4)
C34 0.055(4) 0.046(4) 0.047(4) -0.018(3) 0.005(3) -0.011(3)
C45 0.076(5) 0.038(4) 0.054(4) -0.019(3) 0.009(4) -0.020(3)
C44 0.052(4) 0.050(4) 0.037(4) -0.013(3) 0.008(3) -0.010(3)
C29 0.109(7) 0.038(4) 0.061(5) -0.011(3) 0.018(4) -0.028(4)
C28 0.088(6) 0.049(4) 0.050(4) -0.015(3) 0.008(4) -0.027(4)
C30 0.073(5) 0.053(4) 0.043(4) -0.015(3) 0.009(3) -0.023(4)
C31 0.068(5) 0.036(4) 0.058(4) -0.016(3) 0.018(3) -0.018(3)
C33 0.075(5) 0.045(4) 0.042(4) -0.014(3) 0.009(3) -0.021(4)
C32 0.099(6) 0.041(4) 0.055(5) -0.020(3) 0.012(4) -0.037(4)
C72 0.062(5) 0.073(5) 0.055(5) -0.020(4) -0.004(4) -0.020(4)
C7 0.089(6) 0.053(4) 0.052(5) -0.026(4) 0.016(4) -0.025(4)
C35 0.066(5) 0.051(4) 0.045(4) -0.018(3) 0.012(3) -0.025(4)
C46 0.092(6) 0.046(4) 0.049(4) -0.009(3) 0.018(4) -0.025(4)
C8 0.077(5) 0.049(4) 0.051(4) -0.012(3) 0.012(4) -0.032(4)
C21 0.093(6) 0.048(4) 0.057(5) -0.019(3) 0.018(4) -0.024(4)
C68 0.091(7) 0.085(7) 0.072(6) -0.023(5) 0.026(5) -0.024(6)
C18 0.089(6) 0.060(5) 0.039(4) -0.012(3) 0.009(4) -0.023(4)
C20 0.069(5) 0.058(5) 0.049(4) -0.011(3) 0.008(3) -0.032(4)
C69 0.063(6) 0.096(7) 0.088(7) -0.036(6) 0.019(5) 0.004(5)
C27 0.080(6) 0.108(8) 0.058(6) -0.002(5) 0.013(4) -0.019(6)
C3 0.084(6) 0.058(5) 0.049(4) -0.023(4) 0.018(4) -0.027(4)
C6 0.083(6) 0.050(4) 0.051(5) -0.017(3) 0.014(4) -0.025(4)
C36 0.114(7) 0.054(5) 0.050(5) -0.017(4) 0.031(4) -0.039(5)
C49 0.059(4) 0.049(4) 0.055(4) -0.020(3) 0.010(3) -0.013(3)
C5 0.072(5) 0.058(5) 0.042(4) -0.018(3) 0.009(3) -0.016(4)
C25 0.071(5) 0.074(6) 0.038(4) -0.005(4) 0.002(3) -0.027(4)
C60 0.119(8) 0.152(9) 0.144(9) 0.001(7) -0.014(7) -0.012(7)
C61 0.107(7) 0.156(9) 0.141(9) -0.014(7) -0.008(7) 0.005(7)
C62 0.097(7) 0.131(8) 0.110(7) -0.024(6) -0.008(6) 0.025(6)
N6 0.068(4) 0.075(4) 0.073(4) -0.006(3) 0.010(3) -0.008(3)
C58 0.099(7) 0.148(8) 0.116(8) -0.020(6) -0.026(6) -0.031(6)
C59 0.111(7) 0.154(9) 0.124(8) -0.008(7) -0.003(7) -0.001(7)
C22 0.073(5) 0.065(5) 0.044(4) -0.010(3) 0.015(3) -0.036(4)
O6 0.122(5) 0.043(3) 0.064(4) -0.026(3) 0.031(3) -0.025(3)
C2 0.071(5) 0.048(4) 0.044(4) -0.021(3) 0.011(3) -0.026(4)
C70 0.056(5) 0.079(6) 0.100(8) -0.001(5) -0.002(5) -0.011(5)
C47 0.070(5) 0.045(4) 0.052(4) -0.021(3) -0.004(4) -0.009(4)
C51 0.145(9) 0.047(5) 0.072(6) -0.026(4) 0.041(6) -0.018(6)
C1 0.050(4) 0.043(4) 0.048(4) -0.018(3) 0.002(3) -0.013(3)
C52 0.124(15) 0.137(17) 0.121(16) -0.006(14) -0.012(13) -0.006(14)
C73 0.175(19) 0.142(18) 0.19(2) -0.009(16) 0.024(16) -0.061(16)

loop_
_atom_type_symbol
_atom_type_description
_atom_type_scat_dispersion_real
_atom_type_scat_dispersion_imag
_atom_type_scat_source
C C 0.0181 0.0091 'International Tables Vol C Tables 4.2.6.8 and 6.1.1.4'
H H 0.0000 0.0000 'International Tables Vol C Tables 4.2.6.8 and 6.1.1.4'
Mn Mn -0.5299 2.8052 'International Tables Vol C Tables 4.2.6.8 and 6.1.1.4'
N N 0.0311 0.0180 'International Tables Vol C Tables 4.2.6.8 and 6.1.1.4'
O O 0.0492 0.0322 'International Tables Vol C Tables 4.2.6.8 and 6.1.1.4'

loop_
_geom_angle_atom_site_label_1
_geom_angle_atom_site_label_2
_geom_angle_atom_site_label_3
_geom_angle
_geom_angle_site_symmetry_1
_geom_angle_site_symmetry_3
_geom_angle_publ_flag
O1 Mn1 N3 136.55(18) . . ?
O1 Mn1 N2 68.7(2) . . ?
O1 Mn1 N7 90.0(2) . . ?
O1 Mn1 N4 156.2(2) . . ?
O1 Mn1 N6 90.3(2) . . ?
O2 Mn1 N3 136.17(19) . . ?
O2 Mn1 O1 86.83(19) . . ?
O2 Mn1 N2 154.8(2) . . ?
O2 Mn1 N7 88.0(2) . . ?
O2 Mn1 N4 69.4(2) . . ?
O2 Mn1 N6 93.7(2) . . ?
N2 Mn1 N3 67.9(2) . . ?
N2 Mn1 N7 86.2(2) . . ?
N2 Mn1 N4 135.0(2) . . ?
N2 Mn1 N6 92.4(2) . . ?
N7 Mn1 N3 86.4(2) . . ?
N7 Mn1 N4 90.1(2) . . ?
N7 Mn1 N6 178.3(2) . . ?
N4 Mn1 N3 67.1(2) . . ?
N4 Mn1 N6 90.2(2) . . ?
N6 Mn1 N3 92.2(2) . . ?
N11 Mn2 N10 67.7(2) . . ?
N11 Mn2 N13 88.09(19) . . ?
O4 Mn2 N11 69.56(18) 2_567 . ?
O4 Mn2 N9 156.25(19) 2_567 . ?
O4 Mn2 N10 137.3(2) 2_567 . ?
O4 Mn2 N12 90.9(2) 2_567 . ?
O4 Mn2 N13 91.38(18) 2_567 . ?
O3 Mn2 N11 155.61(19) . . ?
O3 Mn2 O4 86.37(18) . 2_567 ?
O3 Mn2 N9 69.91(19) . . ?
O3 Mn2 N10 136.3(2) . . ?
O3 Mn2 N12 89.0(2) . . ?
O3 Mn2 N13 88.63(19) . . ?
N9 Mn2 N11 134.18(19) . . ?
N9 Mn2 N10 66.5(2) . . ?
N9 Mn2 N12 87.6(2) . . ?
N9 Mn2 N13 89.3(2) . . ?
N12 Mn2 N11 95.1(2) . . ?
N12 Mn2 N10 91.0(2) . . ?
N12 Mn2 N13 176.6(2) . . ?
N13 Mn2 N10 89.01(18) . . ?
C25 O7 C26 117.3(7) . . ?
C11 N3 Mn1 118.6(5) . . ?
C11 N3 C15 121.7(7) . . ?
C15 N3 Mn1 119.0(5) . . ?
C8 O1 Mn1 116.2(5) . . ?
N14 N11 Mn2 117.5(4) 2_567 . ?
C42 N11 Mn2 123.6(5) . . ?
C42 N11 N14 118.7(6) . 2_567 ?
C1 O4 Mn2 116.7(4) . 2_567 ?
C1 N14 N11 112.1(6) . 2_567 ?
C18 O2 Mn1 116.6(5) . . ?
C34 O3 Mn2 116.4(4) . . ?
N8 N9 Mn2 118.1(4) . . ?
C35 N9 Mn2 125.2(5) . . ?
C35 N9 N8 116.6(6) . . ?
C41 N10 Mn2 117.7(4) . . ?
C37 N10 Mn2 120.3(4) . . ?
C37 N10 C41 120.6(5) . . ?
N1 N2 Mn1 118.7(4) . . ?
C9 N2 Mn1 122.2(5) . . ?
C9 N2 N1 118.1(6) . . ?
N11 C42 C41 114.6(6) . . ?
N11 C42 C43 126.6(6) . . ?
C41 C42 C43 118.8(6) . . ?
C57 N7 Mn1 119.6(3) . . ?
C57 N7 C53 120.0 . . ?
C53 N7 Mn1 120.1(3) . . ?
N7 C57 H57 120.0 . . ?
N7 C57 C56 120.0 . . ?
C56 C57 H57 120.0 . . ?
C57 C56 H56 120.0 . . ?
C55 C56 C57 120.0 . . ?
C55 C56 H56 120.0 . . ?
C56 C55 H55 120.0 . . ?
C56 C55 C54 120.0 . . ?
C54 C55 H55 120.0 . . ?
C55 C54 H54 120.0 . . ?
C53 C54 C55 120.0 . . ?
C53 C54 H54 120.0 . . ?
N7 C53 H53 120.0 . . ?
C54 C53 N7 120.0 . . ?
C54 C53 H53 120.0 . . ?
C24 C19 C13 120.0(7) . . ?
C20 C19 C13 121.2(7) . . ?
C20 C19 C24 118.8(7) . . ?
C12 C13 C19 121.9(7) . . ?
C14 C13 C19 120.8(7) . . ?
C14 C13 C12 117.2(7) . . ?
C72 N12 Mn2 123.4(5) . . ?
C72 N12 C68 116.0(7) . . ?
C68 N12 Mn2 120.4(6) . . ?
C8 N1 N2 108.1(6) . . ?
C34 N8 N9 108.6(6) . . ?
C19 C24 H24 119.3 . . ?
C23 C24 C19 121.3(8) . . ?
C23 C24 H24 119.3 . . ?
C39 C40 H40 119.1 . . ?
C41 C40 H40 119.1 . . ?
C41 C40 C39 121.7(7) . . ?
C40 C39 C44 121.1(6) . . ?
C38 C39 C40 119.0(6) . . ?
C38 C39 C44 119.9(7) . . ?
N13 C67 H67 120.0 . . ?
N13 C67 C66 120.0 . . ?
C66 C67 H67 120.0 . . ?
C67 N13 Mn2 121.0(3) . . ?
C67 N13 C63 120.0 . . ?
C63 N13 Mn2 118.9(3) . . ?
N13 C63 H63 120.0 . . ?
C64 C63 N13 120.0 . . ?
C64 C63 H63 120.0 . . ?
C63 C64 H64 120.0 . . ?
C63 C64 C65 120.0 . . ?
C65 C64 H64 120.0 . . ?
C64 C65 H65 120.0 . . ?
C64 C65 C66 120.0 . . ?
C66 C65 H65 120.0 . . ?
C67 C66 H66 120.0 . . ?
C65 C66 C67 120.0 . . ?
C65 C66 H66 120.0 . . ?
C18 N5 N4 108.0(6) . . ?
N10 C41 C42 115.6(6) . . ?
N10 C41 C40 119.0(7) . . ?
C40 C41 C42 125.4(7) . . ?
N5 N4 Mn1 118.2(5) . . ?
C16 N4 Mn1 124.9(5) . . ?
C16 N4 N5 116.9(6) . . ?
C24 C23 H23 120.7 . . ?
C24 C23 C22 118.6(8) . . ?
C22 C23 H23 120.7 . . ?
C39 C38 H38 121.3 . . ?
C39 C38 C37 117.4(7) . . ?
C37 C38 H38 121.3 . . ?
N3 C11 C12 120.1(6) . . ?
N3 C11 C9 116.3(6) . . ?
C12 C11 C9 123.5(6) . . ?
C3 C4 H4 120.0 . . ?
C3 C4 C5 120.0(7) . . ?
C5 C4 H4 120.0 . . ?
O5 C50 O6 123.9(6) . . ?
O5 C50 C47 124.5(8) . . ?
O6 C50 C47 111.6(7) . . ?
C13 C12 C11 120.0(6) . . ?
C13 C12 H12 120.0 . . ?
C11 C12 H12 120.0 . . ?
N3 C15 C14 120.4(6) . . ?
N3 C15 C16 116.3(7) . . ?
C14 C15 C16 123.3(7) . . ?
O7 C26 H26A 109.7 . . ?
O7 C26 H26B 109.7 . . ?
O7 C26 C27 109.8(8) . . ?
H26A C26 H26B 108.2 . . ?
C27 C26 H26A 109.7 . . ?
C27 C26 H26B 109.7 . . ?
C13 C14 H14 119.9 . . ?
C15 C14 C13 120.3(7) . . ?
C15 C14 H14 119.9 . . ?
N2 C9 C11 113.4(6) . . ?
N2 C9 C10 123.7(7) . . ?
C11 C9 C10 122.8(7) . . ?
N10 C37 C38 122.3(6) . . ?
N10 C37 C35 113.6(6) . . ?
C38 C37 C35 124.1(7) . . ?
C42 C43 H43A 109.5 . . ?
C42 C43 H43B 109.5 . . ?
C42 C43 H43C 109.5 . . ?
H43A C43 H43B 109.5 . . ?
H43A C43 H43C 109.5 . . ?
H43B C43 H43C 109.5 . . ?
C72 C71 H71 120.4 . . ?
C72 C71 C70 119.2(9) . . ?
C70 C71 H71 120.4 . . ?
H17A C17 H17B 109.5 . . ?
H17A C17 H17C 109.5 . . ?
H17B C17 H17C 109.5 . . ?
C16 C17 H17A 109.5 . . ?
C16 C17 H17B 109.5 . . ?
C16 C17 H17C 109.5 . . ?
C9 C10 H10A 109.5 . . ?
C9 C10 H10B 109.5 . . ?
C9 C10 H10C 109.5 . . ?
H10A C10 H10B 109.5 . . ?
H10A C10 H10C 109.5 . . ?
H10B C10 H10C 109.5 . . ?
N4 C16 C15 111.5(7) . . ?
N4 C16 C17 125.8(7) . . ?
C15 C16 C17 122.7(7) . . ?
C49 C48 H48 119.3 . . ?
C49 C48 C47 121.5(7) . . ?
C47 C48 H48 119.3 . . ?
O3 C34 N8 126.8(6) . . ?
O3 C34 C33 117.9(5) . . ?
N8 C34 C33 115.3(6) . . ?
C44 C45 H45 119.6 . . ?
C44 C45 C46 120.8(7) . . ?
C46 C45 H45 119.6 . . ?
C45 C44 C39 120.5(6) . . ?
C45 C44 C49 118.2(6) . . ?
C49 C44 C39 121.0(6) . . ?
C28 C29 H29 120.0 . . ?
C28 C29 C32 120.0 . . ?
C32 C29 H29 120.0 . . ?
C29 C28 C30 120.0 . . ?
C29 C28 C18 121.6(4) . . ?
C30 C28 C18 118.4(4) . . ?
C28 C30 H30 120.0 . . ?
C31 C30 C28 120.0 . . ?
C31 C30 H30 120.0 . . ?
C30 C31 H31 120.0 . . ?
C33 C31 C30 120.0 . . ?
C33 C31 H31 120.0 . . ?
C31 C33 C34 119.1(4) . . ?
C32 C33 C34 120.7(4) . . ?
C32 C33 C31 120.0 . . ?
C29 C32 H32 120.0 . . ?
C33 C32 C29 120.0 . . ?
C33 C32 H32 120.0 . . ?
N12 C72 H72 118.2 . . ?
C71 C72 N12 123.6(8) . . ?
C71 C72 H72 118.2 . . ?
C6 C7 H7 118.6 . . ?
C6 C7 C2 122.8(8) . . ?
C2 C7 H7 118.6 . . ?
N9 C35 C37 113.7(7) . . ?
N9 C35 C36 126.1(6) . . ?
C37 C35 C36 120.2(6) . . ?
C45 C46 H46 120.2 . . ?
C47 C46 C45 119.7(7) . . ?
C47 C46 H46 120.2 . . ?
O1 C8 N1 128.2(7) . . ?
O1 C8 C5 119.8(7) . . ?
N1 C8 C5 112.0(6) . . ?
C20 C21 H21 120.6 . . ?
C22 C21 H21 120.6 . . ?
C22 C21 C20 118.7(7) . . ?
N12 C68 H68 118.3 . . ?
N12 C68 C69 123.3(9) . . ?
C69 C68 H68 118.3 . . ?
O2 C18 N5 127.3(7) . . ?
O2 C18 C28 118.7(7) . . ?
N5 C18 C28 114.0(5) . . ?
C19 C20 C21 120.0(7) . . ?
C19 C20 H20 120.0 . . ?
C21 C20 H20 120.0 . . ?
C68 C69 H69 120.4 . . ?
C70 C69 C68 119.2(8) . . ?
C70 C69 H69 120.4 . . ?
C26 C27 H27A 109.5 . . ?
C26 C27 H27B 109.5 . . ?
C26 C27 H27C 109.5 . . ?
H27A C27 H27B 109.5 . . ?
H27A C27 H27C 109.5 . . ?
H27B C27 H27C 109.5 . . ?
C4 C3 H3 118.7 . . ?
C4 C3 C2 122.7(7) . . ?
C2 C3 H3 118.7 . . ?
C7 C6 H6 119.3 . . ?
C7 C6 C5 121.4(7) . . ?
C5 C6 H6 119.3 . . ?
C35 C36 H36A 109.5 . . ?
C35 C36 H36B 109.5 . . ?
C35 C36 H36C 109.5 . . ?
H36A C36 H36B 109.5 . . ?
H36A C36 H36C 109.5 . . ?
H36B C36 H36C 109.5 . . ?
C48 C49 C44 119.9(7) . . ?
C48 C49 H49 120.0 . . ?
C44 C49 H49 120.0 . . ?
C4 C5 C8 121.2(7) . . ?
C6 C5 C4 117.2(7) . . ?
C6 C5 C8 121.6(6) . . ?
O8 C25 O7 123.6(8) . . ?
O8 C25 C22 125.1(8) . . ?
O7 C25 C22 111.3(7) . . ?
C61 C60 H60 120.0 . . ?
C61 C60 C59 120.0 . . ?
C59 C60 H60 120.0 . . ?
C60 C61 H61 120.0 . . ?
C62 C61 C60 120.0 . . ?
C62 C61 H61 120.0 . . ?
C61 C62 H62 120.0 . . ?
N6 C62 C61 120.0 . . ?
N6 C62 H62 120.0 . . ?
C62 N6 Mn1 122.3(3) . . ?
C62 N6 C58 120.0 . . ?
C58 N6 Mn1 117.7(3) . . ?
N6 C58 H58 120.0 . . ?
C59 C58 N6 120.0 . . ?
C59 C58 H58 120.0 . . ?
C60 C59 H59 120.0 . . ?
C58 C59 C60 120.0 . . ?
C58 C59 H59 120.0 . . ?
C23 C22 C25 120.6(7) . . ?
C21 C22 C23 122.5(8) . . ?
C21 C22 C25 116.8(7) . . ?
C50 O6 C51 116.5(7) . . ?
C7 C2 C1 121.7(7) . . ?
C3 C2 C7 115.9(7) . . ?
C3 C2 C1 122.3(6) . . ?
C71 C70 H70 120.7 . . ?
C69 C70 C71 118.6(8) . . ?
C69 C70 H70 120.7 . . ?
C48 C47 C50 122.8(7) . . ?
C48 C47 C46 119.8(7) . . ?
C46 C47 C50 117.4(7) . . ?
O6 C51 H51C 109.5 . . ?
O6 C51 H51D 109.5 . . ?
O6 C51 H51A 108.6 . . ?
O6 C51 H51B 108.6 . . ?
H51C C51 H51D 108.1 . . ?
H51A C51 H51B 107.6 . . ?
C52 C51 O6 110.5(15) . . ?
C52 C51 H51C 109.5 . . ?
C52 C51 H51D 109.5 . . ?
C73 C51 O6 114.6(17) . . ?
C73 C51 H51A 108.6 . . ?
C73 C51 H51B 108.6 . . ?
O4 C1 N14 124.1(7) . . ?
O4 C1 C2 119.6(6) . . ?
N14 C1 C2 116.3(6) . . ?
C51 C52 H52A 109.5 . . ?
C51 C52 H52B 109.5 . . ?
C51 C52 H52C 109.5 . . ?
H52A C52 H52B 109.5 . . ?
H52A C52 H52C 109.5 . . ?
H52B C52 H52C 109.5 . . ?
C51 C73 H73A 109.5 . . ?
C51 C73 H73B 109.5 . . ?
C51 C73 H73C 109.5 . . ?
H73A C73 H73B 109.5 . . ?
H73A C73 H73C 109.5 . . ?
H73B C73 H73C 109.5 . . ?

loop_
_geom_bond_atom_site_label_1
_geom_bond_atom_site_label_2
_geom_bond_distance
_geom_bond_site_symmetry_2
_geom_bond_publ_flag
Mn1 N3 2.349(6) . ?
Mn1 O1 2.219(5) . ?
Mn1 O2 2.202(5) . ?
Mn1 N2 2.288(5) . ?
Mn1 N7 2.296(5) . ?
Mn1 N4 2.302(6) . ?
Mn1 N6 2.332(5) . ?
Mn2 N11 2.301(6) . ?
Mn2 O4 2.216(5) 2_567 ?
Mn2 O3 2.192(5) . ?
Mn2 N9 2.279(6) . ?
Mn2 N10 2.351(5) . ?
Mn2 N12 2.280(6) . ?
Mn2 N13 2.323(4) . ?
O8 C25 1.185(10) . ?
O7 C26 1.435(9) . ?
O7 C25 1.356(10) . ?
N3 C11 1.317(8) . ?
N3 C15 1.355(10) . ?
O1 C8 1.241(9) . ?
N11 N14 1.357(8) 2_567 ?
N11 C42 1.291(9) . ?
O4 C1 1.299(8) . ?
N14 C1 1.333(8) . ?
O2 C18 1.250(9) . ?
O3 C34 1.284(9) . ?
N9 N8 1.397(8) . ?
N9 C35 1.286(9) . ?
N10 C41 1.375(9) . ?
N10 C37 1.334(9) . ?
N2 N1 1.375(8) . ?
N2 C9 1.315(10) . ?
C42 C41 1.452(10) . ?
C42 C43 1.486(10) . ?
N7 C57 1.3900 . ?
N7 C53 1.3900 . ?
C57 H57 0.9500 . ?
C57 C56 1.3900 . ?
C56 H56 0.9500 . ?
C56 C55 1.3900 . ?
C55 H55 0.9500 . ?
C55 C54 1.3900 . ?
C54 H54 0.9500 . ?
C54 C53 1.3900 . ?
C53 H53 0.9500 . ?
C19 C13 1.479(10) . ?
C19 C24 1.413(10) . ?
C19 C20 1.376(10) . ?
C13 C12 1.400(10) . ?
C13 C14 1.397(9) . ?
N12 C72 1.359(9) . ?
N12 C68 1.367(10) . ?
N1 C8 1.328(10) . ?
O5 C50 1.220(10) . ?
N8 C34 1.327(9) . ?
C24 H24 0.9500 . ?
C24 C23 1.368(11) . ?
C40 H40 0.9500 . ?
C40 C39 1.395(10) . ?
C40 C41 1.384(9) . ?
C39 C38 1.393(10) . ?
C39 C44 1.483(9) . ?
C67 H67 0.9500 . ?
C67 N13 1.3900 . ?
C67 C66 1.3900 . ?
N13 C63 1.3900 . ?
C63 H63 0.9500 . ?
C63 C64 1.3900 . ?
C64 H64 0.9500 . ?
C64 C65 1.3900 . ?
C65 H65 0.9500 . ?
C65 C66 1.3900 . ?
C66 H66 0.9500 . ?
N5 N4 1.379(8) . ?
N5 C18 1.361(10) . ?
N4 C16 1.327(10) . ?
C23 H23 0.9500 . ?
C23 C22 1.386(11) . ?
C38 H38 0.9500 . ?
C38 C37 1.428(9) . ?
C11 C12 1.415(10) . ?
C11 C9 1.466(9) . ?
C4 H4 0.9500 . ?
C4 C3 1.352(11) . ?
C4 C5 1.449(10) . ?
C50 O6 1.346(10) . ?
C50 C47 1.502(10) . ?
C12 H12 0.9500 . ?
C15 C14 1.386(10) . ?
C15 C16 1.483(9) . ?
C26 H26A 0.9900 . ?
C26 H26B 0.9900 . ?
C26 C27 1.487(12) . ?
C14 H14 0.9500 . ?
C9 C10 1.477(10) . ?
C37 C35 1.483(10) . ?
C43 H43A 0.9800 . ?
C43 H43B 0.9800 . ?
C43 H43C 0.9800 . ?
C71 H71 0.9500 . ?
C71 C72 1.344(11) . ?
C71 C70 1.415(13) . ?
C17 H17A 0.9800 . ?
C17 H17B 0.9800 . ?
C17 H17C 0.9800 . ?
C17 C16 1.496(11) . ?
C10 H10A 0.9800 . ?
C10 H10B 0.9800 . ?
C10 H10C 0.9800 . ?
C48 H48 0.9500 . ?
C48 C49 1.359(10) . ?
C48 C47 1.368(11) . ?
C34 C33 1.504(7) . ?
C45 H45 0.9500 . ?
C45 C44 1.376(10) . ?
C45 C46 1.395(10) . ?
C44 C49 1.416(10) . ?
C29 H29 0.9500 . ?
C29 C28 1.3900 . ?
C29 C32 1.3900 . ?
C28 C30 1.3900 . ?
C28 C18 1.500(8) . ?
C30 H30 0.9500 . ?
C30 C31 1.3900 . ?
C31 H31 0.9500 . ?
C31 C33 1.3900 . ?
C33 C32 1.3900 . ?
C32 H32 0.9500 . ?
C72 H72 0.9500 . ?
C7 H7 0.9500 . ?
C7 C6 1.340(11) . ?
C7 C2 1.418(9) . ?
C35 C36 1.517(10) . ?
C46 H46 0.9500 . ?
C46 C47 1.374(10) . ?
C8 C5 1.510(10) . ?
C21 H21 0.9500 . ?
C21 C20 1.429(11) . ?
C21 C22 1.353(11) . ?
C68 H68 0.9500 . ?
C68 C69 1.376(12) . ?
C20 H20 0.9500 . ?
C69 H69 0.9500 . ?
C69 C70 1.359(13) . ?
C27 H27A 0.9800 . ?
C27 H27B 0.9800 . ?
C27 H27C 0.9800 . ?
C3 H3 0.9500 . ?
C3 C2 1.416(10) . ?
C6 H6 0.9500 . ?
C6 C5 1.405(11) . ?
C36 H36A 0.9800 . ?
C36 H36B 0.9800 . ?
C36 H36C 0.9800 . ?
C49 H49 0.9500 . ?
C25 C22 1.530(11) . ?
C60 H60 0.9500 . ?
C60 C61 1.3900 . ?
C60 C59 1.3900 . ?
C61 H61 0.9500 . ?
C61 C62 1.3900 . ?
C62 H62 0.9500 . ?
C62 N6 1.3900 . ?
N6 C58 1.3900 . ?
C58 H58 0.9500 . ?
C58 C59 1.3900 . ?
C59 H59 0.9500 . ?
O6 C51 1.452(9) . ?
C2 C1 1.438(10) . ?
C70 H70 0.9500 . ?
C51 H51C 0.9900 . ?
C51 H51D 0.9900 . ?
C51 H51A 0.9900 . ?
C51 H51B 0.9900 . ?
C51 C52 1.33(2) . ?
C51 C73 1.33(3) . ?
C52 H52A 0.9800 . ?
C52 H52B 0.9800 . ?
C52 H52C 0.9800 . ?
C73 H73A 0.9800 . ?
C73 H73B 0.9800 . ?
C73 H73C 0.9800 . ?

loop_
_geom_torsion_atom_site_label_1
_geom_torsion_atom_site_label_2
_geom_torsion_atom_site_label_3
_geom_torsion_atom_site_label_4
_geom_torsion
_geom_torsion_site_symmetry_1
_geom_torsion_site_symmetry_2
_geom_torsion_site_symmetry_3
_geom_torsion_site_symmetry_4
_geom_torsion_publ_flag
Mn1 N3 C11 C12 169.5(5) . . . . ?
Mn1 N3 C11 C9 -8.5(9) . . . . ?
Mn1 N3 C15 C14 -168.1(6) . . . . ?
Mn1 N3 C15 C16 10.8(9) . . . . ?
Mn1 O1 C8 N1 -3.3(12) . . . . ?
Mn1 O1 C8 C5 173.9(5) . . . . ?
Mn1 O2 C18 N5 7.8(12) . . . . ?
Mn1 O2 C18 C28 -174.8(5) . . . . ?
Mn1 N2 N1 C8 3.1(8) . . . . ?
Mn1 N2 C9 C11 -14.0(9) . . . . ?
Mn1 N2 C9 C10 163.4(6) . . . . ?
Mn1 N7 C57 C56 174.7(4) . . . . ?
Mn1 N7 C53 C54 -174.7(4) . . . . ?
Mn1 N4 C16 C15 -5.2(11) . . . . ?
Mn1 N4 C16 C17 174.6(7) . . . . ?
Mn1 N6 C58 C59 179.3(4) . . . . ?
Mn2 N11 C42 C41 6.4(9) . . . . ?
Mn2 N11 C42 C43 -174.4(6) . . . . ?
Mn2 O4 C1 N14 0.6(9) 2_567 . . . ?
Mn2 O4 C1 C2 178.1(5) 2_567 . . . ?
Mn2 O3 C34 N8 3.5(10) . . . . ?
Mn2 O3 C34 C33 -177.6(4) . . . . ?
Mn2 N9 N8 C34 3.6(8) . . . . ?
Mn2 N9 C35 C37 -0.9(9) . . . . ?
Mn2 N9 C35 C36 -178.9(6) . . . . ?
Mn2 N10 C41 C42 9.2(8) . . . . ?
Mn2 N10 C41 C40 -168.9(5) . . . . ?
Mn2 N10 C37 C38 168.3(5) . . . . ?
Mn2 N10 C37 C35 -9.8(8) . . . . ?
Mn2 N12 C72 C71 -172.1(7) . . . . ?
Mn2 N12 C68 C69 173.8(8) . . . . ?
Mn2 N13 C63 C64 176.2(3) . . . . ?
O8 C25 C22 C23 -176.3(8) . . . . ?
O8 C25 C22 C21 4.4(13) . . . . ?
O7 C25 C22 C23 3.8(10) . . . . ?
O7 C25 C22 C21 -175.6(7) . . . . ?
N3 C11 C12 C13 -3.7(11) . . . . ?
N3 C11 C9 N2 14.3(11) . . . . ?
N3 C11 C9 C10 -163.1(8) . . . . ?
N3 C15 C14 C13 1.1(12) . . . . ?
N3 C15 C16 N4 -3.9(11) . . . . ?
N3 C15 C16 C17 176.3(8) . . . . ?
O1 C8 C5 C4 166.7(8) . . . . ?
O1 C8 C5 C6 -13.6(13) . . . . ?
N11 N14 C1 O4 -2.6(10) 2_567 . . . ?
N11 N14 C1 C2 179.9(6) 2_567 . . . ?
N11 C42 C41 N10 -10.0(10) . . . . ?
N11 C42 C41 C40 168.0(7) . . . . ?
N14 N11 C42 C41 -179.1(6) 2_567 . . . ?
N14 N11 C42 C43 0.1(12) 2_567 . . . ?
O3 C34 C33 C31 13.4(8) . . . . ?
O3 C34 C33 C32 -172.2(5) . . . . ?
N9 N8 C34 O3 -4.7(11) . . . . ?
N9 N8 C34 C33 176.4(5) . . . . ?
N10 C37 C35 N9 6.9(10) . . . . ?
N10 C37 C35 C36 -175.0(7) . . . . ?
N2 N1 C8 O1 0.1(12) . . . . ?
N2 N1 C8 C5 -177.3(6) . . . . ?
N7 C57 C56 C55 0.0 . . . . ?
C57 N7 C53 C54 0.0 . . . . ?
C57 C56 C55 C54 0.0 . . . . ?
C56 C55 C54 C53 0.0 . . . . ?
C55 C54 C53 N7 0.0 . . . . ?
C53 N7 C57 C56 0.0 . . . . ?
C19 C13 C12 C11 -174.5(7) . . . . ?
C19 C13 C14 C15 175.8(7) . . . . ?
C19 C24 C23 C22 0.0(12) . . . . ?
C13 C19 C24 C23 179.6(7) . . . . ?
C13 C19 C20 C21 -179.2(7) . . . . ?
N12 C68 C69 C70 0.5(17) . . . . ?
N1 N2 C9 C11 177.7(6) . . . . ?
N1 N2 C9 C10 -4.9(12) . . . . ?
N1 C8 C5 C4 -15.7(11) . . . . ?
N1 C8 C5 C6 164.0(8) . . . . ?
O5 C50 O6 C51 1.0(14) . . . . ?
O5 C50 C47 C48 167.8(8) . . . . ?
O5 C50 C47 C46 -12.9(13) . . . . ?
N8 N9 C35 C37 175.9(6) . . . . ?
N8 N9 C35 C36 -2.1(12) . . . . ?
N8 C34 C33 C31 -167.6(5) . . . . ?
N8 C34 C33 C32 6.7(8) . . . . ?
C24 C19 C13 C12 150.0(8) . . . . ?
C24 C19 C13 C14 -30.9(11) . . . . ?
C24 C19 C20 C21 2.0(11) . . . . ?
C24 C23 C22 C21 1.3(13) . . . . ?
C24 C23 C22 C25 -178.1(7) . . . . ?
C40 C39 C38 C37 0.8(10) . . . . ?
C40 C39 C44 C45 -146.3(7) . . . . ?
C40 C39 C44 C49 28.4(10) . . . . ?
C39 C40 C41 N10 1.9(11) . . . . ?
C39 C40 C41 C42 -176.0(6) . . . . ?
C39 C38 C37 N10 -1.3(11) . . . . ?
C39 C38 C37 C35 176.6(7) . . . . ?
C39 C44 C49 C48 -178.3(7) . . . . ?
C67 N13 C63 C64 0.0 . . . . ?
N13 C67 C66 C65 0.0 . . . . ?
N13 C63 C64 C65 0.0 . . . . ?
C63 C64 C65 C66 0.0 . . . . ?
C64 C65 C66 C67 0.0 . . . . ?
C66 C67 N13 Mn2 -176.1(3) . . . . ?
C66 C67 N13 C63 0.0 . . . . ?
N5 N4 C16 C15 174.8(7) . . . . ?
N5 N4 C16 C17 -5.4(14) . . . . ?
C41 N10 C37 C38 2.0(11) . . . . ?
C41 N10 C37 C35 -176.1(6) . . . . ?
C41 C40 C39 C38 -1.2(11) . . . . ?
C41 C40 C39 C44 176.4(6) . . . . ?
N4 N5 C18 O2 -5.8(13) . . . . ?
N4 N5 C18 C28 176.8(6) . . . . ?
C38 C39 C44 C45 31.2(10) . . . . ?
C38 C39 C44 C49 -154.1(7) . . . . ?
C38 C37 C35 N9 -171.2(7) . . . . ?
C38 C37 C35 C36 7.0(12) . . . . ?
C11 N3 C15 C14 1.8(12) . . . . ?
C11 N3 C15 C16 -179.3(7) . . . . ?
C4 C3 C2 C7 -0.7(13) . . . . ?
C4 C3 C2 C1 -178.1(8) . . . . ?
C50 O6 C51 C52 92.5(17) . . . . ?
C50 O6 C51 C73 -178.3(19) . . . . ?
C12 C13 C14 C15 -5.1(12) . . . . ?
C12 C11 C9 N2 -163.6(7) . . . . ?
C12 C11 C9 C10 19.0(13) . . . . ?
C15 N3 C11 C12 -0.5(12) . . . . ?
C15 N3 C11 C9 -178.5(7) . . . . ?
C26 O7 C25 O8 0.5(12) . . . . ?
C26 O7 C25 C22 -179.5(6) . . . . ?
C14 C13 C12 C11 6.4(11) . . . . ?
C14 C15 C16 N4 175.0(8) . . . . ?
C14 C15 C16 C17 -4.8(14) . . . . ?
C9 N2 N1 C8 171.7(7) . . . . ?
C9 C11 C12 C13 174.1(7) . . . . ?
C37 N10 C41 C42 175.8(6) . . . . ?
C37 N10 C41 C40 -2.3(10) . . . . ?
C43 C42 C41 N10 170.8(7) . . . . ?
C43 C42 C41 C40 -11.3(11) . . . . ?
C16 C15 C14 C13 -177.7(8) . . . . ?
C34 C33 C32 C29 -174.3(5) . . . . ?
C45 C44 C49 C48 -3.5(11) . . . . ?
C45 C46 C47 C50 -177.8(7) . . . . ?
C45 C46 C47 C48 1.6(12) . . . . ?
C44 C39 C38 C37 -176.8(6) . . . . ?
C44 C45 C46 C47 -3.1(12) . . . . ?
C29 C28 C30 C31 0.0 . . . . ?
C29 C28 C18 O2 175.8(6) . . . . ?
C29 C28 C18 N5 -6.6(9) . . . . ?
C28 C29 C32 C33 0.0 . . . . ?
C28 C30 C31 C33 0.0 . . . . ?
C30 C28 C18 O2 -3.7(10) . . . . ?
C30 C28 C18 N5 174.0(5) . . . . ?
C30 C31 C33 C34 174.4(5) . . . . ?
C30 C31 C33 C32 0.0 . . . . ?
C31 C33 C32 C29 0.0 . . . . ?
C32 C29 C28 C30 0.0 . . . . ?
C32 C29 C28 C18 -179.4(6) . . . . ?
C72 N12 C68 C69 -1.7(14) . . . . ?
C72 C71 C70 C69 2.0(16) . . . . ?
C7 C6 C5 C4 0.7(13) . . . . ?
C7 C6 C5 C8 -179.0(8) . . . . ?
C7 C2 C1 O4 14.5(12) . . . . ?
C7 C2 C1 N14 -167.9(7) . . . . ?
C35 N9 N8 C34 -173.5(7) . . . . ?
C46 C45 C44 C39 178.9(7) . . . . ?
C46 C45 C44 C49 4.0(11) . . . . ?
C68 N12 C72 C71 3.2(13) . . . . ?
C68 C69 C70 C71 -0.6(16) . . . . ?
C18 N5 N4 Mn1 0.9(9) . . . . ?
C18 N5 N4 C16 -179.1(8) . . . . ?
C18 C28 C30 C31 179.5(6) . . . . ?
C20 C19 C13 C12 -28.7(11) . . . . ?
C20 C19 C13 C14 150.4(8) . . . . ?
C20 C19 C24 C23 -1.7(12) . . . . ?
C20 C21 C22 C23 -0.9(13) . . . . ?
C20 C21 C22 C25 178.5(7) . . . . ?
C3 C4 C5 C8 178.6(8) . . . . ?
C3 C4 C5 C6 -1.1(12) . . . . ?
C3 C2 C1 O4 -168.2(7) . . . . ?
C3 C2 C1 N14 9.4(11) . . . . ?
C6 C7 C2 C3 0.3(13) . . . . ?
C6 C7 C2 C1 177.8(7) . . . . ?
C49 C48 C47 C50 178.2(8) . . . . ?
C49 C48 C47 C46 -1.1(12) . . . . ?
C5 C4 C3 C2 1.1(13) . . . . ?
C25 O7 C26 C27 179.2(7) . . . . ?
C60 C61 C62 N6 0.0 . . . . ?
C61 C60 C59 C58 0.0 . . . . ?
C61 C62 N6 Mn1 -179.3(4) . . . . ?
C61 C62 N6 C58 0.0 . . . . ?
C62 N6 C58 C59 0.0 . . . . ?
N6 C58 C59 C60 0.0 . . . . ?
C59 C60 C61 C62 0.0 . . . . ?
C22 C21 C20 C19 -0.8(12) . . . . ?
O6 C50 C47 C48 -11.1(12) . . . . ?
O6 C50 C47 C46 168.2(7) . . . . ?
C2 C7 C6 C5 -0.4(14) . . . . ?
C70 C71 C72 N12 -3.4(15) . . . . ?
C47 C50 O6 C51 180.0(8) . . . . ?
C47 C48 C49 C44 2.1(12) . . . . ?

loop_
_smtbx_masks_void_nr
_smtbx_masks_void_average_x
_smtbx_masks_void_average_y
_smtbx_masks_void_average_z
_smtbx_masks_void_volume
_smtbx_masks_void_count_electrons
_smtbx_masks_void_content
1 -0.885 -0.954 -0.163 1920.4 487.6 ?
